data_7249631
loop_
_publ_author_name
'Nath, Jitendra'
'Baruah, Jubaraj B.'

_publ_section_title
;
 Positional isomers of
 (E)-2-(anthracen-9-ylmethylene)-N-(aryl)hydrazinecarbothioamide, zinc
 complexes and polymorphic solvates
;
_journal_name_full CrystEngComm
_journal_paper_doi 10.1039/D4CE00992D
_journal_year 2024
_chemical_formula_moiety 'C44 H28 Cl4 N6 S2 Zn, C H Cl3, 1.2[CHCl3]'
_chemical_formula_sum 'C46.2 H30.2 Cl10.6 N6 S2 Zn'
_chemical_formula_weight 1174.62
_space_group_crystal_system triclinic
_space_group_IT_number 2
_space_group_name_Hall '-P 1'
_space_group_name_H-M_alt 'P -1'
_atom_sites_solution_hydrogens geom
_audit_creation_date 2024-07-02
_audit_creation_method
;
Olex2 1.5-beta
(compiled 2023.08.24 svn.re1ec1418 for OlexSys, GUI svn.r6817)
;
_audit_update_record
;
2024-09-28 deposited with the CCDC.	2024-11-21 downloaded from the CCDC.
;
_cell_angle_alpha 105.037(19)
_cell_angle_beta 97.95(2)
_cell_angle_gamma 103.998(19)
_cell_formula_units_Z 2
_cell_length_a 9.909(5)
_cell_length_b 15.867(9)
_cell_length_c 18.059(10)
_cell_measurement_reflns_used 9307
_cell_measurement_temperature 298(2)
_cell_measurement_theta_max 24.23
_cell_measurement_theta_min 2.24
_cell_volume 2599(2)
_computing_molecular_graphics 'Olex2 1.5-beta (Dolomanov et al., 2009)'
_computing_publication_material 'Olex2 1.5-beta (Dolomanov et al., 2009)'
_computing_structure_refinement 'XL  (Sheldrick, 2008)'
_computing_structure_solution 'SHELXT 2014/5 (Sheldrick, 2014)'
_diffrn_ambient_temperature 298.00
_diffrn_measured_fraction_theta_full 0.989
_diffrn_measured_fraction_theta_max 0.989
_diffrn_measurement_device_type 'Bruker APEX-II CCD'
_diffrn_measurement_method '\f and \w scans'
_diffrn_radiation_type MoK\a
_diffrn_radiation_wavelength 0.71073
_diffrn_reflns_av_R_equivalents 0.0540
_diffrn_reflns_av_unetI/netI 0.0731
_diffrn_reflns_Laue_measured_fraction_full 0.989
_diffrn_reflns_Laue_measured_fraction_max 0.989
_diffrn_reflns_limit_h_max 11
_diffrn_reflns_limit_h_min -11
_diffrn_reflns_limit_k_max 18
_diffrn_reflns_limit_k_min -18
_diffrn_reflns_limit_l_max 21
_diffrn_reflns_limit_l_min -21
_diffrn_reflns_number 25058
_diffrn_reflns_point_group_measured_fraction_full 0.989
_diffrn_reflns_point_group_measured_fraction_max 0.989
_diffrn_reflns_theta_full 24.793
_diffrn_reflns_theta_max 24.793
_diffrn_reflns_theta_min 1.195
_diffrn_source_current 1.4
_diffrn_source_power 0.07
_diffrn_source_voltage 50.0
_diffrn_standards_number 0
_exptl_absorpt_coefficient_mu 1.137
_exptl_absorpt_correction_type none
_exptl_absorpt_process_details none
_exptl_crystal_colour yellow
_exptl_crystal_density_diffrn 1.501
_exptl_crystal_description block
_exptl_crystal_F_000 1183
_exptl_crystal_size_max 0.35
_exptl_crystal_size_mid 0.32
_exptl_crystal_size_min 0.29
_refine_diff_density_max 1.108
_refine_diff_density_min -0.632
_refine_diff_density_rms 0.106
_refine_ls_extinction_method none
_refine_ls_goodness_of_fit_ref 1.069
_refine_ls_hydrogen_treatment constr
_refine_ls_matrix_type full
_refine_ls_number_parameters 550
_refine_ls_number_reflns 8862
_refine_ls_number_restraints 0
_refine_ls_restrained_S_all 1.069
_refine_ls_R_factor_all 0.1161
_refine_ls_R_factor_gt 0.0734
_refine_ls_shift/su_max 0.001
_refine_ls_shift/su_mean 0.000
_refine_ls_structure_factor_coef Fsqd
_refine_ls_weighting_details 'w=1/[\s^2^(Fo^2^)+(0.1445P)^2^+0.5323P] where P=(Fo^2^+2Fc^2^)/3'
_refine_ls_weighting_scheme calc
_refine_ls_wR_factor_gt 0.2175
_refine_ls_wR_factor_ref 0.2425
_reflns_Friedel_coverage 0.000
_reflns_number_gt 5580
_reflns_number_total 8862
_reflns_threshold_expression 'I > 2\s(I)'
_cod_data_source_file d4ce00992d2.cif
_cod_data_source_block 23Cl_ZnATUP1
_cod_original_cell_volume 2599(3)
_cod_original_formula_sum 'C46.20 H30.20 Cl10.60 N6 S2 Zn'
_cod_database_code 7249631
_shelx_shelxl_version_number 2019/1
_shelx_space_group_comment
;
The symmetry employed for this shelxl refinement is uniquely defined
by the following loop, which should always be used as a source of
symmetry information in preference to the above space-group names.
They are only intended as comments.
;
_olex2_refinement_description
;
1. Fixed Uiso
 At 1.2 times of:
  All C(H) groups, All N(H) groups
2.a Ternary CH refined with riding coordinates:
 C45(H45)
2.b Aromatic/amide H refined with riding coordinates:
 N6(H6), N3(H3), C37(H37), C15(H15), C18(H18), C40(H40), C34(H34), C12(H12),
 C20(H20), C31(H31), C24(H24), C33(H33), C29(H29), C42(H42), C7(H7), C32(H32),
 C41(H41), C19(H19), C27(H27), C2(H2), C10(H10), C5(H5), C25(H25), C11(H11),
 C26(H26), C9(H9), C3(H3A), C4(H4)
;
_platon_squeeze_special_details
;
A solvent mask was calculated and 142 electrons were 
found in a volume of 412\%A^3^ in 1 void per unit cell. 
This is consistent with the presence of 
1.2[CHCl3] per Asymmetric Unit 
which account for 139 electrons 
per unit cell.
;
_platon_squeeze_void_probe_radius 1.20
_olex2_submission_special_instructions 'No special instructions were received'

loop_
_space_group_symop_operation_xyz
'x, y, z'
'-x, -y, -z'

loop_
_atom_site_label
_atom_site_type_symbol
_atom_site_fract_x
_atom_site_fract_y
_atom_site_fract_z
_atom_site_U_iso_or_equiv
_atom_site_adp_type
_atom_site_occupancy
_atom_site_site_symmetry_order
_atom_site_calc_flag
_atom_site_refinement_flags_posn
_atom_site_refinement_flags_adp
_atom_site_refinement_flags_occupancy
_atom_site_disorder_assembly
_atom_site_disorder_group
Zn1 Zn 0.68656(6) 0.62477(4) 0.07296(3) 0.0515(2) Uani 1 1 d . . . . .
S2 S 0.67760(15) 0.47560(9) 0.05587(8) 0.0541(4) Uani 1 1 d . . . . .
S1 S 0.66310(16) 0.72601(10) 0.00707(9) 0.0651(5) Uani 1 1 d . . . . .
Cl1 Cl 0.73886(17) 1.05629(11) 0.05425(11) 0.0824(5) Uani 1 1 d . . . . .
Cl3 Cl 0.6727(2) 0.24216(14) 0.19047(12) 0.1059(7) Uani 1 1 d . . . . .
Cl4 Cl 0.5309(3) 0.16748(14) 0.31452(12) 0.1133(8) Uani 1 1 d . . . . .
Cl2 Cl 0.9929(2) 1.23814(11) 0.10666(16) 0.1160(8) Uani 1 1 d . . . . .
N4 N 0.5642(4) 0.6129(3) 0.1544(2) 0.0456(10) Uani 1 1 d . . . . .
N5 N 0.5447(4) 0.5335(3) 0.1769(2) 0.0484(10) Uani 1 1 d . . . . .
N6 N 0.5807(4) 0.3914(3) 0.1537(2) 0.0499(10) Uani 1 1 d . . . . .
H6 H 0.620799 0.354661 0.127752 0.060 Uiso 1 1 calc R U . . .
N2 N 0.9103(4) 0.8032(3) 0.1244(3) 0.0516(11) Uani 1 1 d . . . . .
N1 N 0.8837(4) 0.7171(3) 0.1343(2) 0.0514(11) Uani 1 1 d . . . . .
N3 N 0.8283(5) 0.8934(3) 0.0568(3) 0.0597(12) Uani 1 1 d . . . . .
H3 H 0.756212 0.897517 0.026925 0.072 Uiso 1 1 calc R U . . .
C38 C 0.5931(5) 0.4712(3) 0.1345(3) 0.0435(12) Uani 1 1 d . . . . .
C16 C 0.8141(5) 0.8099(3) 0.0688(3) 0.0492(13) Uani 1 1 d . . . . .
C17 C 0.9439(6) 0.9731(3) 0.0864(3) 0.0512(13) Uani 1 1 d . . . . .
C39 C 0.5124(6) 0.3611(3) 0.2092(3) 0.0508(13) Uani 1 1 d . . . . .
C37 C 0.5048(6) 0.6708(4) 0.1900(3) 0.0566(14) Uani 1 1 d . . . . .
H37 H 0.518098 0.725437 0.178024 0.068 Uiso 1 1 calc R U . . .
C36 C 0.4165(6) 0.6574(4) 0.2488(3) 0.0536(14) Uani 1 1 d . . . . .
Cl6 Cl 1.1034(5) 0.0690(5) 0.3592(4) 0.328(3) Uani 1 1 d . . . . .
C23 C 0.4756(7) 0.7103(4) 0.3282(4) 0.0655(16) Uani 1 1 d . . . . .
C22 C 0.9128(6) 1.0550(4) 0.0850(3) 0.0604(15) Uani 1 1 d . . . . .
C14 C 1.1176(6) 0.7754(4) 0.2279(4) 0.0668(17) Uani 1 1 d . . . . .
C35 C 0.2823(6) 0.5940(4) 0.2255(4) 0.0600(15) Uani 1 1 d . . . . .
C44 C 0.5485(6) 0.2893(4) 0.2314(3) 0.0595(14) Uani 1 1 d . . . . .
C13 C 1.2225(6) 0.8049(4) 0.1885(5) 0.0742(19) Uani 1 1 d . . . . .
C15 C 0.9811(6) 0.7058(4) 0.1839(3) 0.0595(15) Uani 1 1 d . . . . .
H15 H 0.963791 0.649263 0.192542 0.071 Uiso 1 1 calc R U . . .
C21 C 1.0258(7) 1.1363(4) 0.1084(4) 0.0716(18) Uani 1 1 d . . . . .
C18 C 1.0827(6) 0.9745(4) 0.1122(4) 0.0611(15) Uani 1 1 d . . . . .
H18 H 1.102612 0.920424 0.113278 0.073 Uiso 1 1 calc R U . . .
C40 C 0.4079(6) 0.3944(4) 0.2401(4) 0.0677(16) Uani 1 1 d . . . . .
H40 H 0.380105 0.440033 0.224322 0.081 Uiso 1 1 calc R U . . .
Cl5 Cl 0.8734(9) 0.1146(7) 0.2872(4) 0.381(5) Uani 1 1 d . . . . .
C34 C 0.2170(6) 0.5434(4) 0.1462(4) 0.0670(16) Uani 1 1 d . . . . .
H34 H 0.265675 0.552898 0.107255 0.080 Uiso 1 1 calc R U . . .
C43 C 0.4851(7) 0.2565(4) 0.2869(3) 0.0668(16) Uani 1 1 d . . . . .
C28 C 0.3949(9) 0.6950(5) 0.3858(4) 0.0806(19) Uani 1 1 d . . . . .
C30 C 0.2047(7) 0.5792(4) 0.2836(4) 0.0697(17) Uani 1 1 d . . . . .
C12 C 1.2132(7) 0.7672(5) 0.1078(5) 0.084(2) Uani 1 1 d . . . . .
H12 H 1.133377 0.719795 0.078101 0.101 Uiso 1 1 calc R U . . .
C1 C 1.1370(7) 0.8094(4) 0.3098(5) 0.0766(19) Uani 1 1 d . . . . .
C20 C 1.1666(7) 1.1368(4) 0.1359(4) 0.0755(18) Uani 1 1 d . . . . .
H20 H 1.240650 1.190900 0.153227 0.091 Uiso 1 1 calc R U . . .
C31 C 0.0657(9) 0.5115(5) 0.2578(6) 0.091(2) Uani 1 1 d . . . . .
H31 H 0.013561 0.500412 0.295043 0.109 Uiso 1 1 calc R U . . .
C24 C 0.6112(7) 0.7766(5) 0.3528(4) 0.0780(18) Uani 1 1 d . . . . .
H24 H 0.666832 0.786005 0.316531 0.094 Uiso 1 1 calc R U . . .
C33 C 0.0851(8) 0.4811(4) 0.1249(5) 0.090(2) Uani 1 1 d . . . . .
H33 H 0.043897 0.448987 0.072515 0.108 Uiso 1 1 calc R U . . .
C29 C 0.2604(9) 0.6285(6) 0.3608(5) 0.091(2) Uani 1 1 d . . . . .
H29 H 0.207971 0.617995 0.398088 0.109 Uiso 1 1 calc R U . . .
C42 C 0.3879(8) 0.2919(4) 0.3186(4) 0.085(2) Uani 1 1 d . . . . .
H42 H 0.348666 0.271301 0.356843 0.102 Uiso 1 1 calc R U . . .
C6 C 1.2699(11) 0.8823(6) 0.3521(7) 0.118(3) Uani 1 1 d . . . . .
C7 C 1.3672(10) 0.9127(6) 0.3117(9) 0.126(4) Uani 1 1 d . . . . .
H7 H 1.447597 0.960858 0.339103 0.151 Uiso 1 1 calc R U . . .
C32 C 0.0131(8) 0.4670(5) 0.1856(7) 0.099(3) Uani 1 1 d . . . . .
H32 H -0.075587 0.423761 0.172145 0.118 Uiso 1 1 calc R U . . .
C41 C 0.3463(8) 0.3610(5) 0.2930(4) 0.087(2) Uani 1 1 d . . . . .
H41 H 0.276015 0.383582 0.312791 0.104 Uiso 1 1 calc R U . . .
C19 C 1.1919(7) 1.0545(4) 0.1363(4) 0.0783(19) Uani 1 1 d . . . . .
H19 H 1.284399 1.053578 0.153163 0.094 Uiso 1 1 calc R U . . .
Cl7 Cl 0.8485(9) -0.0353(5) 0.3069(7) 0.472(8) Uani 1 1 d . . . . .
C27 C 0.4516(11) 0.7491(7) 0.4654(5) 0.108(3) Uani 1 1 d . . . . .
H27 H 0.399576 0.741080 0.503397 0.130 Uiso 1 1 calc R U . . .
C8 C 1.3526(8) 0.8757(5) 0.2324(7) 0.103(3) Uani 1 1 d . . . . .
C2 C 1.0377(10) 0.7808(6) 0.3522(5) 0.106(3) Uani 1 1 d . . . . .
H2 H 0.953409 0.736079 0.324589 0.128 Uiso 1 1 calc R U . . .
C10 C 1.4367(13) 0.8675(9) 0.1151(11) 0.149(6) Uani 1 1 d . . . . .
H10 H 1.507019 0.887599 0.089198 0.178 Uiso 1 1 calc R U . . .
C5 C 1.2863(17) 0.9146(10) 0.4354(9) 0.178(7) Uani 1 1 d . . . . .
H5 H 1.370538 0.958351 0.464639 0.213 Uiso 1 1 calc R U . . .
C25 C 0.6590(9) 0.8264(6) 0.4302(5) 0.111(3) Uani 1 1 d . . . . .
H25 H 0.746512 0.871047 0.445979 0.133 Uiso 1 1 calc R U . . .
C11 C 1.3190(9) 0.7985(6) 0.0723(6) 0.113(3) Uani 1 1 d . . . . .
H11 H 1.310666 0.772654 0.018827 0.136 Uiso 1 1 calc R U . . .
C26 C 0.5794(11) 0.8117(7) 0.4861(5) 0.111(3) Uani 1 1 d . . . . .
H26 H 0.615558 0.845823 0.538538 0.133 Uiso 1 1 calc R U . . .
C9 C 1.4568(11) 0.9075(8) 0.1910(11) 0.155(7) Uani 1 1 d . . . . .
H9 H 1.537815 0.955821 0.217237 0.186 Uiso 1 1 calc R U . . .
C3 C 1.0557(13) 0.8141(9) 0.4322(6) 0.158(5) Uani 1 1 d . . . . .
H3A H 0.987414 0.792135 0.458395 0.189 Uiso 1 1 calc R U . . .
C4 C 1.186(2) 0.8852(13) 0.4737(9) 0.195(9) Uani 1 1 d . . . . .
H4 H 1.201532 0.910969 0.527734 0.234 Uiso 1 1 calc R U . . .
C45 C 0.9858(12) 0.075(2) 0.3034(7) 0.359(16) Uani 1 1 d . . . . .
H45 H 1.011544 0.056032 0.252499 0.431 Uiso 1 1 calc R U . . .

loop_
_atom_site_aniso_label
_atom_site_aniso_U_11
_atom_site_aniso_U_22
_atom_site_aniso_U_33
_atom_site_aniso_U_23
_atom_site_aniso_U_13
_atom_site_aniso_U_12
Zn1 0.0529(4) 0.0389(4) 0.0590(4) 0.0167(3) 0.0167(3) 0.0021(3)
S2 0.0628(9) 0.0420(8) 0.0578(8) 0.0143(6) 0.0242(7) 0.0108(6)
S1 0.0635(9) 0.0524(9) 0.0663(9) 0.0241(7) -0.0038(8) -0.0039(7)
Cl1 0.0775(11) 0.0665(10) 0.1267(14) 0.0466(10) 0.0397(10) 0.0348(8)
Cl3 0.1526(18) 0.1091(15) 0.1318(16) 0.0786(13) 0.0893(14) 0.0974(14)
Cl4 0.185(2) 0.0996(14) 0.1140(15) 0.0747(12) 0.0724(15) 0.0799(15)
Cl2 0.1236(16) 0.0467(10) 0.197(2) 0.0492(12) 0.0635(16) 0.0294(10)
N4 0.051(2) 0.034(2) 0.054(2) 0.017(2) 0.017(2) 0.0091(19)
N5 0.059(3) 0.038(2) 0.058(3) 0.022(2) 0.023(2) 0.018(2)
N6 0.055(3) 0.041(2) 0.062(3) 0.020(2) 0.024(2) 0.018(2)
N2 0.049(3) 0.034(2) 0.068(3) 0.019(2) 0.009(2) 0.0034(19)
N1 0.047(2) 0.045(3) 0.059(3) 0.021(2) 0.010(2) 0.003(2)
N3 0.050(3) 0.046(3) 0.082(3) 0.029(2) 0.005(2) 0.007(2)
C38 0.035(3) 0.039(3) 0.052(3) 0.012(2) 0.008(2) 0.005(2)
C16 0.044(3) 0.039(3) 0.062(3) 0.017(3) 0.015(3) 0.003(2)
C17 0.053(3) 0.036(3) 0.065(3) 0.018(3) 0.019(3) 0.007(2)
C39 0.064(3) 0.040(3) 0.057(3) 0.021(3) 0.022(3) 0.019(3)
C37 0.060(3) 0.039(3) 0.074(4) 0.022(3) 0.019(3) 0.013(3)
C36 0.062(3) 0.046(3) 0.069(4) 0.024(3) 0.026(3) 0.032(3)
Cl6 0.177(4) 0.379(8) 0.359(7) 0.048(6) -0.101(4) 0.111(4)
C23 0.074(4) 0.073(4) 0.065(4) 0.025(3) 0.019(3) 0.042(4)
C22 0.067(4) 0.044(3) 0.080(4) 0.025(3) 0.035(3) 0.018(3)
C14 0.051(3) 0.049(3) 0.096(5) 0.028(3) -0.005(3) 0.013(3)
C35 0.069(4) 0.044(3) 0.082(4) 0.025(3) 0.033(3) 0.028(3)
C44 0.078(4) 0.042(3) 0.064(3) 0.015(3) 0.022(3) 0.025(3)
C13 0.055(4) 0.051(4) 0.123(6) 0.043(4) 0.007(4) 0.016(3)
C15 0.061(3) 0.042(3) 0.076(4) 0.025(3) 0.009(3) 0.009(3)
C21 0.089(5) 0.036(3) 0.102(5) 0.027(3) 0.052(4) 0.016(3)
C18 0.058(4) 0.040(3) 0.087(4) 0.024(3) 0.018(3) 0.011(3)
C40 0.073(4) 0.065(4) 0.089(4) 0.037(3) 0.044(4) 0.033(3)
Cl5 0.432(9) 0.697(15) 0.301(6) 0.314(8) 0.201(6) 0.439(10)
C34 0.065(4) 0.049(3) 0.094(5) 0.024(3) 0.028(4) 0.021(3)
C43 0.098(5) 0.052(3) 0.066(4) 0.030(3) 0.031(4) 0.030(3)
C28 0.104(6) 0.090(5) 0.067(5) 0.026(4) 0.034(4) 0.053(5)
C30 0.079(4) 0.065(4) 0.090(5) 0.037(4) 0.042(4) 0.038(4)
C12 0.060(4) 0.075(5) 0.141(7) 0.064(5) 0.029(4) 0.025(3)
C1 0.071(4) 0.058(4) 0.089(5) 0.012(4) -0.008(4) 0.022(3)
C20 0.073(4) 0.047(4) 0.101(5) 0.024(3) 0.030(4) 0.002(3)
C31 0.093(6) 0.074(5) 0.130(7) 0.049(5) 0.052(5) 0.031(4)
C24 0.068(4) 0.076(4) 0.080(5) 0.018(4) 0.004(4) 0.017(4)
C33 0.080(5) 0.057(4) 0.128(6) 0.021(4) 0.013(5) 0.021(4)
C29 0.107(6) 0.109(6) 0.106(6) 0.065(5) 0.060(5) 0.063(5)
C42 0.131(6) 0.065(4) 0.087(5) 0.042(4) 0.061(5) 0.038(4)
C6 0.103(7) 0.077(6) 0.136(9) -0.003(6) -0.049(7) 0.038(5)
C7 0.058(5) 0.059(5) 0.221(13) 0.013(7) -0.026(7) 0.010(4)
C32 0.068(5) 0.068(5) 0.170(9) 0.047(6) 0.039(6) 0.020(4)
C41 0.103(5) 0.072(4) 0.113(5) 0.040(4) 0.069(5) 0.038(4)
C19 0.058(4) 0.070(4) 0.112(5) 0.042(4) 0.021(4) 0.013(3)
Cl7 0.350(9) 0.258(7) 0.709(18) -0.046(9) 0.272(12) 0.027(7)
C27 0.137(8) 0.123(7) 0.078(6) 0.034(5) 0.042(6) 0.049(6)
C8 0.063(5) 0.044(4) 0.191(10) 0.034(5) -0.003(6) 0.015(4)
C2 0.120(7) 0.114(7) 0.093(6) 0.027(5) 0.015(5) 0.060(6)
C10 0.078(8) 0.107(10) 0.33(2) 0.135(12) 0.094(12) 0.050(8)
C5 0.175(14) 0.142(11) 0.146(14) -0.051(10) -0.079(10) 0.084(11)
C25 0.097(6) 0.110(7) 0.099(6) 0.008(5) -0.004(5) 0.022(5)
C11 0.097(6) 0.116(7) 0.194(9) 0.103(7) 0.076(6) 0.067(6)
C26 0.128(8) 0.120(7) 0.076(5) 0.010(5) 0.018(6) 0.041(6)
C9 0.049(5) 0.077(7) 0.35(2) 0.097(11) 0.023(10) 0.009(5)
C3 0.158(11) 0.221(13) 0.090(8) 0.004(8) 0.011(7) 0.102(10)
C4 0.26(2) 0.205(18) 0.098(10) -0.016(10) -0.024(12) 0.138(18)
C45 0.100(8) 0.96(5) 0.158(11) 0.30(2) 0.078(8) 0.248(18)

loop_
_atom_type_symbol
_atom_type_description
_atom_type_scat_dispersion_real
_atom_type_scat_dispersion_imag
_atom_type_scat_source
C C 0.0033 0.0016 'International Tables Vol C Tables 4.2.6.8 and 6.1.1.4'
H H 0.0000 0.0000 'International Tables Vol C Tables 4.2.6.8 and 6.1.1.4'
Cl Cl 0.1484 0.1585 'International Tables Vol C Tables 4.2.6.8 and 6.1.1.4'
N N 0.0061 0.0033 'International Tables Vol C Tables 4.2.6.8 and 6.1.1.4'
S S 0.1246 0.1234 'International Tables Vol C Tables 4.2.6.8 and 6.1.1.4'
Zn Zn 0.2839 1.4301 'International Tables Vol C Tables 4.2.6.8 and 6.1.1.4'

loop_
_geom_angle_atom_site_label_1
_geom_angle_atom_site_label_2
_geom_angle_atom_site_label_3
_geom_angle
_geom_angle_site_symmetry_1
_geom_angle_site_symmetry_3
_geom_angle_publ_flag
S1 Zn1 S2 143.02(6) . . ?
N4 Zn1 S2 86.89(12) . . ?
N4 Zn1 S1 117.32(12) . . ?
N4 Zn1 N1 106.47(16) . . ?
N1 Zn1 S2 113.96(13) . . ?
N1 Zn1 S1 86.96(13) . . ?
C38 S2 Zn1 92.42(17) . . ?
C16 S1 Zn1 92.68(18) . . ?
N5 N4 Zn1 116.9(3) . . ?
C37 N4 Zn1 128.3(3) . . ?
C37 N4 N5 114.7(4) . . ?
C38 N5 N4 114.0(4) . . ?
C38 N6 H6 115.1 . . ?
C38 N6 C39 129.8(4) . . ?
C39 N6 H6 115.1 . . ?
C16 N2 N1 114.1(4) . . ?
N2 N1 Zn1 115.8(3) . . ?
C15 N1 Zn1 128.2(4) . . ?
C15 N1 N2 115.9(4) . . ?
C16 N3 H3 115.4 . . ?
C16 N3 C17 129.2(4) . . ?
C17 N3 H3 115.4 . . ?
N5 C38 S2 128.7(4) . . ?
N5 C38 N6 117.8(4) . . ?
N6 C38 S2 113.5(4) . . ?
N2 C16 S1 129.1(4) . . ?
N2 C16 N3 118.3(4) . . ?
N3 C16 S1 112.6(4) . . ?
N3 C17 C22 115.8(5) . . ?
C18 C17 N3 124.3(5) . . ?
C18 C17 C22 119.8(5) . . ?
N6 C39 C44 117.0(5) . . ?
C40 C39 N6 124.2(5) . . ?
C40 C39 C44 118.7(5) . . ?
N4 C37 H37 117.3 . . ?
N4 C37 C36 125.4(5) . . ?
C36 C37 H37 117.3 . . ?
C23 C36 C37 117.5(5) . . ?
C35 C36 C37 120.4(5) . . ?
C35 C36 C23 122.1(5) . . ?
C36 C23 C28 118.1(6) . . ?
C36 C23 C24 122.9(6) . . ?
C24 C23 C28 119.0(6) . . ?
C17 C22 Cl1 121.1(4) . . ?
C21 C22 Cl1 120.2(4) . . ?
C21 C22 C17 118.6(5) . . ?
C13 C14 C15 120.5(6) . . ?
C13 C14 C1 121.7(6) . . ?
C1 C14 C15 117.7(6) . . ?
C36 C35 C34 123.6(5) . . ?
C36 C35 C30 118.9(6) . . ?
C30 C35 C34 117.5(6) . . ?
C39 C44 Cl3 120.0(4) . . ?
C43 C44 Cl3 120.2(4) . . ?
C43 C44 C39 119.8(5) . . ?
C14 C13 C12 123.7(6) . . ?
C14 C13 C8 119.5(8) . . ?
C12 C13 C8 116.7(8) . . ?
N1 C15 C14 125.7(5) . . ?
N1 C15 H15 117.1 . . ?
C14 C15 H15 117.1 . . ?
C22 C21 Cl2 120.2(5) . . ?
C22 C21 C20 120.8(5) . . ?
C20 C21 Cl2 118.9(5) . . ?
C17 C18 H18 119.4 . . ?
C19 C18 C17 121.1(5) . . ?
C19 C18 H18 119.4 . . ?
C39 C40 H40 119.7 . . ?
C41 C40 C39 120.7(6) . . ?
C41 C40 H40 119.7 . . ?
C35 C34 H34 118.8 . . ?
C33 C34 C35 122.5(7) . . ?
C33 C34 H34 118.8 . . ?
C44 C43 Cl4 119.6(5) . . ?
C42 C43 Cl4 119.6(5) . . ?
C42 C43 C44 120.8(5) . . ?
C29 C28 C23 118.6(6) . . ?
C29 C28 C27 122.8(8) . . ?
C27 C28 C23 118.6(8) . . ?
C35 C30 C31 117.7(7) . . ?
C29 C30 C35 120.0(6) . . ?
C29 C30 C31 122.3(7) . . ?
C13 C12 H12 119.3 . . ?
C11 C12 C13 121.3(8) . . ?
C11 C12 H12 119.3 . . ?
C14 C1 C6 117.0(8) . . ?
C2 C1 C14 124.2(7) . . ?
C2 C1 C6 118.8(8) . . ?
C21 C20 H20 120.8 . . ?
C19 C20 C21 118.4(5) . . ?
C19 C20 H20 120.8 . . ?
C30 C31 H31 119.0 . . ?
C32 C31 C30 122.0(8) . . ?
C32 C31 H31 119.0 . . ?
C23 C24 H24 120.4 . . ?
C25 C24 C23 119.3(7) . . ?
C25 C24 H24 120.4 . . ?
C34 C33 H33 121.1 . . ?
C34 C33 C32 117.8(7) . . ?
C32 C33 H33 121.1 . . ?
C28 C29 H29 118.9 . . ?
C30 C29 C28 122.3(7) . . ?
C30 C29 H29 118.9 . . ?
C43 C42 H42 120.4 . . ?
C43 C42 C41 119.2(6) . . ?
C41 C42 H42 120.4 . . ?
C7 C6 C1 119.9(10) . . ?
C7 C6 C5 124.8(12) . . ?
C5 C6 C1 115.3(12) . . ?
C6 C7 H7 118.4 . . ?
C6 C7 C8 123.2(9) . . ?
C8 C7 H7 118.4 . . ?
C31 C32 C33 122.4(8) . . ?
C31 C32 H32 118.8 . . ?
C33 C32 H32 118.8 . . ?
C40 C41 C42 120.7(6) . . ?
C40 C41 H41 119.6 . . ?
C42 C41 H41 119.6 . . ?
C18 C19 C20 121.2(6) . . ?
C18 C19 H19 119.4 . . ?
C20 C19 H19 119.4 . . ?
C28 C27 H27 119.7 . . ?
C26 C27 C28 120.6(8) . . ?
C26 C27 H27 119.7 . . ?
C7 C8 C13 118.5(9) . . ?
C7 C8 C9 122.5(10) . . ?
C9 C8 C13 118.9(11) . . ?
C1 C2 H2 117.8 . . ?
C3 C2 C1 124.4(10) . . ?
C3 C2 H2 117.8 . . ?
C11 C10 H10 118.1 . . ?
C9 C10 H10 118.1 . . ?
C9 C10 C11 123.7(13) . . ?
C6 C5 H5 118.2 . . ?
C4 C5 C6 123.5(16) . . ?
C4 C5 H5 118.2 . . ?
C24 C25 H25 119.3 . . ?
C24 C25 C26 121.4(8) . . ?
C26 C25 H25 119.3 . . ?
C12 C11 H11 120.0 . . ?
C10 C11 C12 120.1(11) . . ?
C10 C11 H11 120.0 . . ?
C27 C26 C25 121.0(8) . . ?
C27 C26 H26 119.5 . . ?
C25 C26 H26 119.5 . . ?
C8 C9 H9 120.5 . . ?
C10 C9 C8 119.1(12) . . ?
C10 C9 H9 120.5 . . ?
C2 C3 H3A 121.6 . . ?
C2 C3 C4 116.7(13) . . ?
C4 C3 H3A 121.6 . . ?
C5 C4 C3 121.1(14) . . ?
C5 C4 H4 119.5 . . ?
C3 C4 H4 119.5 . . ?
Cl6 C45 Cl7 94.9(13) . . ?
Cl6 C45 H45 103.6 . . ?
Cl5 C45 Cl6 149.9(17) . . ?
Cl5 C45 Cl7 91.1(9) . . ?
Cl5 C45 H45 103.6 . . ?
Cl7 C45 H45 103.6 . . ?

loop_
_geom_bond_atom_site_label_1
_geom_bond_atom_site_label_2
_geom_bond_distance
_geom_bond_site_symmetry_2
_geom_bond_publ_flag
Zn1 S2 2.284(2) . ?
Zn1 S1 2.2685(18) . ?
Zn1 N4 2.048(4) . ?
Zn1 N1 2.088(4) . ?
S2 C38 1.753(5) . ?
S1 C16 1.748(5) . ?
Cl1 C22 1.743(6) . ?
Cl3 C44 1.741(6) . ?
Cl4 C43 1.750(6) . ?
Cl2 C21 1.731(6) . ?
N4 N5 1.400(5) . ?
N4 C37 1.290(6) . ?
N5 C38 1.316(6) . ?
N6 H6 0.8600 . ?
N6 C38 1.379(6) . ?
N6 C39 1.406(6) . ?
N2 N1 1.392(6) . ?
N2 C16 1.329(6) . ?
N1 C15 1.302(7) . ?
N3 H3 0.8600 . ?
N3 C16 1.375(6) . ?
N3 C17 1.406(6) . ?
C17 C22 1.413(7) . ?
C17 C18 1.382(8) . ?
C39 C44 1.407(7) . ?
C39 C40 1.391(7) . ?
C37 H37 0.9300 . ?
C37 C36 1.490(7) . ?
C36 C23 1.418(8) . ?
C36 C35 1.392(8) . ?
Cl6 C45 1.471(10) . ?
C23 C28 1.431(9) . ?
C23 C24 1.421(9) . ?
C22 C21 1.408(8) . ?
C14 C13 1.396(9) . ?
C14 C15 1.485(8) . ?
C14 C1 1.404(9) . ?
C35 C34 1.418(8) . ?
C35 C30 1.417(8) . ?
C44 C43 1.398(8) . ?
C13 C12 1.404(10) . ?
C13 C8 1.452(10) . ?
C15 H15 0.9300 . ?
C21 C20 1.413(9) . ?
C18 H18 0.9300 . ?
C18 C19 1.375(8) . ?
C40 H40 0.9300 . ?
C40 C41 1.353(8) . ?
Cl5 C45 1.435(15) . ?
C34 H34 0.9300 . ?
C34 C33 1.368(9) . ?
C43 C42 1.349(9) . ?
C28 C29 1.414(10) . ?
C28 C27 1.422(10) . ?
C30 C31 1.454(10) . ?
C30 C29 1.369(10) . ?
C12 H12 0.9300 . ?
C12 C11 1.362(10) . ?
C1 C6 1.478(11) . ?
C1 C2 1.392(11) . ?
C20 H20 0.9300 . ?
C20 C19 1.389(9) . ?
C31 H31 0.9300 . ?
C31 C32 1.274(10) . ?
C24 H24 0.9300 . ?
C24 C25 1.366(10) . ?
C33 H33 0.9300 . ?
C33 C32 1.424(11) . ?
C29 H29 0.9300 . ?
C42 H42 0.9300 . ?
C42 C41 1.419(9) . ?
C6 C7 1.358(15) . ?
C6 C5 1.430(17) . ?
C7 H7 0.9300 . ?
C7 C8 1.371(15) . ?
C32 H32 0.9300 . ?
C41 H41 0.9300 . ?
C19 H19 0.9300 . ?
Cl7 C45 1.96(2) . ?
C27 H27 0.9300 . ?
C27 C26 1.340(12) . ?
C8 C9 1.428(16) . ?
C2 H2 0.9300 . ?
C2 C3 1.372(12) . ?
C10 H10 0.9300 . ?
C10 C11 1.361(15) . ?
C10 C9 1.316(17) . ?
C5 H5 0.9300 . ?
C5 C4 1.35(2) . ?
C25 H25 0.9300 . ?
C25 C26 1.397(12) . ?
C11 H11 0.9300 . ?
C26 H26 0.9300 . ?
C9 H9 0.9300 . ?
C3 H3A 0.9300 . ?
C3 C4 1.45(2) . ?
C4 H4 0.9300 . ?
C45 H45 0.9800 . ?

loop_
_geom_torsion_atom_site_label_1
_geom_torsion_atom_site_label_2
_geom_torsion_atom_site_label_3
_geom_torsion_atom_site_label_4
_geom_torsion
_geom_torsion_site_symmetry_1
_geom_torsion_site_symmetry_2
_geom_torsion_site_symmetry_3
_geom_torsion_site_symmetry_4
_geom_torsion_publ_flag
Zn1 S2 C38 N5 6.3(4) . . . . ?
Zn1 S2 C38 N6 -172.2(3) . . . . ?
Zn1 S1 C16 N2 8.4(5) . . . . ?
Zn1 S1 C16 N3 -170.0(4) . . . . ?
Zn1 N4 N5 C38 -8.5(5) . . . . ?
Zn1 N4 C37 C36 179.9(4) . . . . ?
Zn1 N1 C15 C14 -177.7(5) . . . . ?
Cl1 C22 C21 Cl2 -0.1(7) . . . . ?
Cl1 C22 C21 C20 177.9(5) . . . . ?
Cl3 C44 C43 Cl4 -0.2(7) . . . . ?
Cl3 C44 C43 C42 -179.5(5) . . . . ?
Cl4 C43 C42 C41 -177.0(6) . . . . ?
Cl2 C21 C20 C19 -179.4(5) . . . . ?
N4 N5 C38 S2 0.4(6) . . . . ?
N4 N5 C38 N6 178.8(4) . . . . ?
N4 C37 C36 C23 109.0(6) . . . . ?
N4 C37 C36 C35 -69.9(7) . . . . ?
N5 N4 C37 C36 -2.2(7) . . . . ?
N6 C39 C44 Cl3 0.0(7) . . . . ?
N6 C39 C44 C43 179.5(5) . . . . ?
N6 C39 C40 C41 179.4(6) . . . . ?
N2 N1 C15 C14 -2.0(8) . . . . ?
N1 N2 C16 S1 -0.8(7) . . . . ?
N1 N2 C16 N3 177.5(4) . . . . ?
N3 C17 C22 Cl1 4.1(7) . . . . ?
N3 C17 C22 C21 -175.3(5) . . . . ?
N3 C17 C18 C19 176.2(6) . . . . ?
C38 N6 C39 C44 -163.3(5) . . . . ?
C38 N6 C39 C40 19.9(8) . . . . ?
C16 N2 N1 Zn1 -8.8(5) . . . . ?
C16 N2 N1 C15 174.9(5) . . . . ?
C16 N3 C17 C22 -160.7(5) . . . . ?
C16 N3 C17 C18 22.7(9) . . . . ?
C17 N3 C16 S1 -170.1(4) . . . . ?
C17 N3 C16 N2 11.3(8) . . . . ?
C17 C22 C21 Cl2 179.4(5) . . . . ?
C17 C22 C21 C20 -2.6(9) . . . . ?
C17 C18 C19 C20 0.2(10) . . . . ?
C39 N6 C38 S2 -175.6(4) . . . . ?
C39 N6 C38 N5 5.8(7) . . . . ?
C39 C44 C43 Cl4 -179.7(4) . . . . ?
C39 C44 C43 C42 1.0(9) . . . . ?
C39 C40 C41 C42 0.6(10) . . . . ?
C37 N4 N5 C38 173.3(4) . . . . ?
C37 C36 C23 C28 -177.1(5) . . . . ?
C37 C36 C23 C24 2.3(8) . . . . ?
C37 C36 C35 C34 -4.4(8) . . . . ?
C37 C36 C35 C30 176.4(5) . . . . ?
C36 C23 C28 C29 -0.2(9) . . . . ?
C36 C23 C28 C27 -178.5(6) . . . . ?
C36 C23 C24 C25 178.3(6) . . . . ?
C36 C35 C34 C33 179.7(5) . . . . ?
C36 C35 C30 C31 -179.1(5) . . . . ?
C36 C35 C30 C29 1.6(8) . . . . ?
C23 C36 C35 C34 176.7(5) . . . . ?
C23 C36 C35 C30 -2.5(8) . . . . ?
C23 C28 C29 C30 -0.6(10) . . . . ?
C23 C28 C27 C26 -1.4(12) . . . . ?
C23 C24 C25 C26 1.9(12) . . . . ?
C22 C17 C18 C19 -0.3(9) . . . . ?
C22 C21 C20 C19 2.6(10) . . . . ?
C14 C13 C12 C11 -179.8(6) . . . . ?
C14 C13 C8 C7 -1.1(9) . . . . ?
C14 C13 C8 C9 -177.9(7) . . . . ?
C14 C1 C6 C7 -0.6(10) . . . . ?
C14 C1 C6 C5 -179.5(8) . . . . ?
C14 C1 C2 C3 -179.6(8) . . . . ?
C35 C36 C23 C28 1.8(8) . . . . ?
C35 C36 C23 C24 -178.7(5) . . . . ?
C35 C34 C33 C32 -0.5(9) . . . . ?
C35 C30 C31 C32 -0.7(10) . . . . ?
C35 C30 C29 C28 -0.1(10) . . . . ?
C44 C39 C40 C41 2.7(9) . . . . ?
C44 C43 C42 C41 2.3(10) . . . . ?
C13 C14 C15 N1 -67.0(8) . . . . ?
C13 C14 C1 C6 3.7(9) . . . . ?
C13 C14 C1 C2 -178.3(6) . . . . ?
C13 C12 C11 C10 0.2(11) . . . . ?
C13 C8 C9 C10 -4.7(16) . . . . ?
C15 C14 C13 C12 -5.5(9) . . . . ?
C15 C14 C13 C8 177.5(5) . . . . ?
C15 C14 C1 C6 -176.6(5) . . . . ?
C15 C14 C1 C2 1.3(9) . . . . ?
C21 C20 C19 C18 -1.3(10) . . . . ?
C18 C17 C22 Cl1 -179.1(4) . . . . ?
C18 C17 C22 C21 1.5(9) . . . . ?
C40 C39 C44 Cl3 177.0(4) . . . . ?
C40 C39 C44 C43 -3.5(8) . . . . ?
C34 C35 C30 C31 1.6(8) . . . . ?
C34 C35 C30 C29 -177.6(6) . . . . ?
C34 C33 C32 C31 1.6(11) . . . . ?
C43 C42 C41 C40 -3.1(11) . . . . ?
C28 C23 C24 C25 -2.3(9) . . . . ?
C28 C27 C26 C25 1.0(14) . . . . ?
C30 C35 C34 C33 -1.0(8) . . . . ?
C30 C31 C32 C33 -1.0(12) . . . . ?
C12 C13 C8 C7 -178.3(7) . . . . ?
C12 C13 C8 C9 4.9(9) . . . . ?
C1 C14 C13 C12 174.1(6) . . . . ?
C1 C14 C13 C8 -2.9(8) . . . . ?
C1 C14 C15 N1 113.4(7) . . . . ?
C1 C6 C7 C8 -3.5(13) . . . . ?
C1 C6 C5 C4 -3(2) . . . . ?
C1 C2 C3 C4 1.4(15) . . . . ?
C31 C30 C29 C28 -179.3(6) . . . . ?
C24 C23 C28 C29 -179.7(6) . . . . ?
C24 C23 C28 C27 2.0(9) . . . . ?
C24 C25 C26 C27 -1.3(14) . . . . ?
C29 C28 C27 C26 -179.6(8) . . . . ?
C29 C30 C31 C32 178.6(7) . . . . ?
C6 C1 C2 C3 -1.8(12) . . . . ?
C6 C7 C8 C13 4.4(13) . . . . ?
C6 C7 C8 C9 -179.0(9) . . . . ?
C6 C5 C4 C3 3(3) . . . . ?
C7 C6 C5 C4 178.0(15) . . . . ?
C7 C8 C9 C10 178.7(11) . . . . ?
C27 C28 C29 C30 177.6(7) . . . . ?
C8 C13 C12 C11 -2.8(9) . . . . ?
C2 C1 C6 C7 -178.7(8) . . . . ?
C2 C1 C6 C5 2.5(11) . . . . ?
C2 C3 C4 C5 -2(2) . . . . ?
C5 C6 C7 C8 175.3(9) . . . . ?
C11 C10 C9 C8 2(2) . . . . ?
C9 C10 C11 C12 0.2(17) . . . . ?
